data_4067323
loop_
_publ_author_name
'El-Zoghbi, Ibrahim'
'Latreche, Sa\"ida'
'Schaper, Frank'

_publ_section_title
;
 Zirconium Complexes of Symmetric and of Chiral Diketiminate Ligands:
 Synthesis, Crystal Structures, and Reactivities
;
_journal_issue 7
_journal_name_full Organometallics
_journal_page_first 1551
_journal_paper_doi 10.1021/om900852y
_journal_volume 29
_journal_year 2010
_chemical_compound_source 'Synthesized by the authors. See text'
_chemical_formula_moiety 'C40 H48 N4 Zr'
_chemical_formula_sum 'C40 H48 N4 Zr'
_chemical_formula_weight 676.04
_chemical_name_systematic
; 
 ? 
;
_space_group_IT_number 14
_symmetry_cell_setting monoclinic
_symmetry_space_group_name_Hall '-P 2yn'
_symmetry_space_group_name_H-M 'P 1 21/n 1'
_atom_sites_solution_hydrogens geom
_atom_sites_solution_primary direct
_atom_sites_solution_secondary difmap
_audit_creation_method SHELXL-97
_cell_angle_alpha 90
_cell_angle_beta 97.213(4)
_cell_angle_gamma 90
_cell_formula_units_Z 4
_cell_length_a 15.2045(13)
_cell_length_b 9.6321(8)
_cell_length_c 24.0981(19)
_cell_measurement_reflns_used 4595
_cell_measurement_temperature 150
_cell_measurement_theta_max 51.98
_cell_measurement_theta_min 3.66
_cell_volume 3501.3(5)
_computing_cell_refinement 'SAINT V7.34A (Bruker AXS, 2006b)'
_computing_data_collection 'APEX2 v2.1-0 (Bruker AXS, 2006a)'
_computing_data_reduction 'SAINT V7.34A (Bruker AXS, 2006b)'
_computing_molecular_graphics 'SHELXTL v6.12 (Bruker AXS, 2001)'
_computing_publication_material 'UdMX (Maris, 2004)'
_computing_structure_refinement 'SHELXL97 (Sheldrick, 2008)'
_computing_structure_solution 'SHELXS97 (Sheldrick, 2008)'
_diffrn_ambient_temperature 150
_diffrn_detector_area_resol_mean 8.3
_diffrn_measured_fraction_theta_full 0.995
_diffrn_measured_fraction_theta_max 0.995
_diffrn_measurement_device_type 'Bruker Microstar'
_diffrn_measurement_method \w
_diffrn_radiation_monochromator 'Helios optics'
_diffrn_radiation_source 'Rotating Anode'
_diffrn_radiation_type CuK\a
_diffrn_radiation_wavelength 1.54178
_diffrn_reflns_av_R_equivalents 0.116
_diffrn_reflns_av_sigmaI/netI 0.0630
_diffrn_reflns_limit_h_max 18
_diffrn_reflns_limit_h_min -18
_diffrn_reflns_limit_k_max 11
_diffrn_reflns_limit_k_min -11
_diffrn_reflns_limit_l_max 28
_diffrn_reflns_limit_l_min -24
_diffrn_reflns_number 54484
_diffrn_reflns_theta_full 67.49
_diffrn_reflns_theta_max 67.49
_diffrn_reflns_theta_min 3.26
_exptl_absorpt_coefficient_mu 2.813
_exptl_absorpt_correction_T_max 1.0000
_exptl_absorpt_correction_T_min 0.8214
_exptl_absorpt_correction_type multi-scan
_exptl_absorpt_process_details 'Sadabs (Sheldrick, 2007)'
_exptl_crystal_colour yellow
_exptl_crystal_density_diffrn 1.283
_exptl_crystal_density_method 'not measured'
_exptl_crystal_description plate
_exptl_crystal_F_000 1424
_exptl_crystal_size_max 0.06
_exptl_crystal_size_mid 0.05
_exptl_crystal_size_min 0.02
_refine_diff_density_max 0.875
_refine_diff_density_min -0.664
_refine_diff_density_rms 0.074
_refine_ls_extinction_method none
_refine_ls_goodness_of_fit_ref 1.013
_refine_ls_hydrogen_treatment constr
_refine_ls_matrix_type full
_refine_ls_number_parameters 412
_refine_ls_number_reflns 6282
_refine_ls_number_restraints 0
_refine_ls_restrained_S_all 1.013
_refine_ls_R_factor_all 0.0761
_refine_ls_R_factor_gt 0.0451
_refine_ls_shift/su_max 0.002
_refine_ls_shift/su_mean 0.000
_refine_ls_structure_factor_coef Fsqd
_refine_ls_weighting_details 'calc w=1/[\s^2^(Fo^2^)+(0.0593P)^2^+1.0713P] where P=(Fo^2^+2Fc^2^)/3'
_refine_ls_weighting_scheme calc
_refine_ls_wR_factor_gt 0.1012
_refine_ls_wR_factor_ref 0.1166
_reflns_number_gt 4509
_reflns_number_total 6282
_reflns_threshold_expression I>2\s(I)
_cod_data_source_file om900852y_si_001.cif
_cod_data_source_block saida23
_cod_depositor_comments
;
The following automatic conversions were performed:

'_symmetry_cell_setting' value 'Monoclinic' changed to 'monoclinic'
according to /home/saulius/struct/CIF-dictionaries/cif_core.dic
dictionary named 'cif_core.dic' version 2.4.1 from
2010-06-29.

'_geom_bond_publ_flag' value 'Y' changed to 'y'
according to /home/saulius/struct/CIF-dictionaries/cif_core.dic
dictionary named 'cif_core.dic' version 2.4.1 from 2010-06-29 (98
times).

'_geom_angle_publ_flag' value 'Y' changed to 'y' according
to /home/saulius/struct/CIF-dictionaries/cif_core.dic dictionary
named 'cif_core.dic' version 2.4.1 from 2010-06-29 (177
times).

'_geom_torsion_publ_flag' value 'Y' changed to 'y' according
to /home/saulius/struct/CIF-dictionaries/cif_core.dic dictionary
named 'cif_core.dic' version 2.4.1 from 2010-06-29 (112 times).

Automatic conversion script
Id: cif_fix_values 1715 2011-07-08 13:25:40Z adriana 
;
_cod_original_sg_symbol_H-M P21/n
_cod_database_code 4067323

loop_
_symmetry_equiv_pos_as_xyz
'x, y, z'
'-x+1/2, y+1/2, -z+1/2'
'-x, -y, -z'
'x-1/2, -y-1/2, z-1/2'

loop_
_atom_site_label
_atom_site_type_symbol
_atom_site_fract_x
_atom_site_fract_y
_atom_site_fract_z
_atom_site_U_iso_or_equiv
_atom_site_adp_type
_atom_site_occupancy
_atom_site_symmetry_multiplicity
_atom_site_calc_flag
_atom_site_refinement_flags
Zr1 Zr 0.08899(2) 0.08756(3) 0.853327(12) 0.03323(11) Uani 1 1 d .
N1 N 0.1382(2) 0.3011(3) 0.84624(12) 0.0366(7) Uani 1 1 d .
N2 N 0.2403(2) 0.0709(3) 0.86880(13) 0.0411(8) Uani 1 1 d .
N3 N 0.00748(19) 0.1653(3) 0.77693(12) 0.0344(7) Uani 1 1 d .
N4 N -0.0538(2) 0.0249(3) 0.86329(12) 0.0357(7) Uani 1 1 d .
C1 C 0.2062(3) 0.4966(5) 0.80164(19) 0.0602(13) Uani 1 1 d .
H1A H 0.1492 0.5191 0.7819 0.090 Uiso 1 1 calc R
H1B H 0.2508 0.5082 0.7772 0.090 Uiso 1 1 calc R
H1C H 0.2187 0.5572 0.8333 0.090 Uiso 1 1 calc R
C2 C 0.2061(3) 0.3490(4) 0.82128(15) 0.0414(9) Uani 1 1 d .
C3 C 0.2773(3) 0.2649(4) 0.81403(16) 0.0451(10) Uani 1 1 d .
H3A H 0.3146 0.2946 0.7887 0.054 Uiso 1 1 calc R
C4 C 0.2981(3) 0.1395(5) 0.84144(16) 0.0440(10) Uani 1 1 d .
C5 C 0.3909(3) 0.0865(5) 0.8410(2) 0.0639(13) Uani 1 1 d .
H5A H 0.3890 -0.0087 0.8291 0.096 Uiso 1 1 calc R
H5B H 0.4226 0.0932 0.8779 0.096 Uiso 1 1 calc R
H5C H 0.4204 0.1411 0.8156 0.096 Uiso 1 1 calc R
C11 C -0.0995(3) 0.3194(4) 0.72142(17) 0.0484(10) Uani 1 1 d .
H11A H -0.0993 0.2674 0.6875 0.073 Uiso 1 1 calc R
H11B H -0.0590 0.3958 0.7216 0.073 Uiso 1 1 calc R
H11C H -0.1582 0.3540 0.7237 0.073 Uiso 1 1 calc R
C12 C -0.0715(3) 0.2263(4) 0.77095(15) 0.0389(9) Uani 1 1 d .
C13 C -0.1310(2) 0.2066(4) 0.80914(16) 0.0404(9) Uani 1 1 d .
H13A H -0.1784 0.2682 0.8078 0.049 Uiso 1 1 calc R
C14 C -0.1262(2) 0.1017(4) 0.84977(15) 0.0384(9) Uani 1 1 d .
C15 C -0.2095(3) 0.0734(5) 0.87618(18) 0.0495(10) Uani 1 1 d .
H15A H -0.1947 0.0637 0.9159 0.074 Uiso 1 1 calc R
H15B H -0.2366 -0.0107 0.8610 0.074 Uiso 1 1 calc R
H15C H -0.2502 0.1493 0.8684 0.074 Uiso 1 1 calc R
C16 C 0.1125(3) -0.1272(4) 0.81637(16) 0.0393(9) Uani 1 1 d .
H16A H 0.0739 -0.1390 0.7820 0.059 Uiso 1 1 calc R
H16B H 0.1004 -0.1979 0.8424 0.059 Uiso 1 1 calc R
H16C H 0.1731 -0.1343 0.8092 0.059 Uiso 1 1 calc R
C17 C 0.0912(3) 0.0980(5) 0.94842(15) 0.0499(10) Uani 1 1 d .
H17A H 0.0329 0.1197 0.9572 0.075 Uiso 1 1 calc R
H17B H 0.1320 0.1687 0.9633 0.075 Uiso 1 1 calc R
H17C H 0.1096 0.0099 0.9646 0.075 Uiso 1 1 calc R
C20 C 0.0742(3) 0.3988(4) 0.86472(18) 0.0490(10) Uani 1 1 d .
H20A H 0.0222 0.3474 0.8724 0.059 Uiso 1 1 calc R
H20B H 0.0558 0.4627 0.8344 0.059 Uiso 1 1 calc R
C21 C 0.1085(3) 0.4821(4) 0.91628(18) 0.0482(10) Uani 1 1 d .
C22 C 0.1939(3) 0.4733(5) 0.9424(2) 0.0630(13) Uani 1 1 d .
H22A H 0.2339 0.4141 0.9281 0.076 Uiso 1 1 calc R
C23 C 0.2213(4) 0.5512(6) 0.9896(2) 0.0744(16) Uani 1 1 d .
H23A H 0.2794 0.5442 1.0067 0.089 Uiso 1 1 calc R
C24 C 0.1639(5) 0.6376(6) 1.0111(2) 0.085(2) Uani 1 1 d .
H24A H 0.1822 0.6888 1.0432 0.102 Uiso 1 1 calc R
C25 C 0.0516(4) 0.5698(6) 0.9383(2) 0.0769(16) Uani 1 1 d .
H25A H -0.0068 0.5769 0.9215 0.092 Uiso 1 1 calc R
C26 C 0.0797(6) 0.6488(7) 0.9855(3) 0.108(3) Uani 1 1 d .
H26A H 0.0404 0.7097 0.9995 0.130 Uiso 1 1 calc R
C30 C 0.2741(3) -0.0403(4) 0.90692(18) 0.0544(12) Uani 1 1 d .
H30A H 0.3129 -0.0991 0.8881 0.065 Uiso 1 1 calc R
H30B H 0.2246 -0.0969 0.9153 0.065 Uiso 1 1 calc R
C31 C 0.3247(3) 0.0102(4) 0.96159(17) 0.0465(10) Uani 1 1 d .
C32 C 0.3362(4) 0.1486(5) 0.9753(2) 0.0775(17) Uani 1 1 d .
H32A H 0.3117 0.2158 0.9503 0.093 Uiso 1 1 calc R
C33 C 0.3831(4) 0.1892(5) 1.0252(2) 0.0732(16) Uani 1 1 d .
H33A H 0.3908 0.2833 1.0331 0.088 Uiso 1 1 calc R
C34 C 0.4184(3) 0.0931(6) 1.06309(17) 0.0562(12) Uani 1 1 d .
H34A H 0.4499 0.1205 1.0969 0.067 Uiso 1 1 calc R
C35 C 0.4067(3) -0.0445(5) 1.0504(2) 0.0652(14) Uani 1 1 d .
H35A H 0.4303 -0.1113 1.0759 0.078 Uiso 1 1 calc R
C36 C 0.3602(3) -0.0850(5) 1.00033(18) 0.0556(11) Uani 1 1 d .
H36A H 0.3527 -0.1792 0.9926 0.067 Uiso 1 1 calc R
C40 C 0.0637(3) 0.1727(4) 0.73159(15) 0.0396(9) Uani 1 1 d .
H40A H 0.1234 0.1454 0.7465 0.048 Uiso 1 1 calc R
H40B H 0.0661 0.2686 0.7195 0.048 Uiso 1 1 calc R
C41 C 0.0336(2) 0.0834(4) 0.68081(14) 0.0374(8) Uani 1 1 d .
C42 C 0.0751(3) 0.0998(4) 0.63297(16) 0.0472(10) Uani 1 1 d .
H42A H 0.1188 0.1672 0.6324 0.057 Uiso 1 1 calc R
C43 C 0.0526(3) 0.0177(5) 0.58620(18) 0.0571(12) Uani 1 1 d .
H43A H 0.0820 0.0285 0.5549 0.069 Uiso 1 1 calc R
C44 C -0.0133(3) -0.0799(5) 0.58625(17) 0.0550(12) Uani 1 1 d .
H44A H -0.0292 -0.1341 0.5547 0.066 Uiso 1 1 calc R
C45 C -0.0556(3) -0.0974(5) 0.63279(18) 0.0515(11) Uani 1 1 d .
H45A H -0.0999 -0.1639 0.6327 0.062 Uiso 1 1 calc R
C46 C -0.0322(3) -0.0159(4) 0.68016(16) 0.0425(9) Uani 1 1 d .
H46A H -0.0611 -0.0283 0.7116 0.051 Uiso 1 1 calc R
C50 C -0.0626(3) -0.1009(4) 0.89677(15) 0.0411(9) Uani 1 1 d .
H50A H -0.0872 -0.0752 0.9305 0.049 Uiso 1 1 calc R
H50B H -0.0040 -0.1391 0.9079 0.049 Uiso 1 1 calc R
C51 C -0.1201(3) -0.2120(4) 0.86686(16) 0.0411(9) Uani 1 1 d .
C52 C -0.1164(3) -0.2405(4) 0.81098(16) 0.0460(10) Uani 1 1 d .
H52A H -0.0795 -0.1878 0.7913 0.055 Uiso 1 1 calc R
C53 C -0.1665(3) -0.3458(5) 0.78362(19) 0.0544(12) Uani 1 1 d .
H53A H -0.1626 -0.3641 0.7461 0.065 Uiso 1 1 calc R
C54 C -0.2226(3) -0.4237(5) 0.8124(2) 0.0578(12) Uani 1 1 d .
H54A H -0.2571 -0.4939 0.7944 0.069 Uiso 1 1 calc R
C55 C -0.2267(3) -0.3961(5) 0.8675(2) 0.0618(13) Uani 1 1 d .
H55A H -0.2643 -0.4481 0.8869 0.074 Uiso 1 1 calc R
C56 C -0.1757(3) -0.2921(4) 0.89497(18) 0.0502(11) Uani 1 1 d .
H56A H -0.1790 -0.2759 0.9327 0.060 Uiso 1 1 calc R

loop_
_atom_site_aniso_label
_atom_site_aniso_U_11
_atom_site_aniso_U_22
_atom_site_aniso_U_33
_atom_site_aniso_U_23
_atom_site_aniso_U_13
_atom_site_aniso_U_12
Zr1 0.03800(18) 0.03337(18) 0.02840(17) -0.00245(14) 0.00456(11) -0.00090(16)
N1 0.0395(17) 0.0363(18) 0.0340(17) -0.0019(14) 0.0045(14) -0.0002(14)
N2 0.0406(17) 0.0416(19) 0.0393(17) -0.0041(15) -0.0018(14) 0.0040(15)
N3 0.0400(17) 0.0339(17) 0.0291(15) -0.0013(13) 0.0033(13) 0.0006(14)
N4 0.0406(17) 0.0362(17) 0.0313(16) -0.0006(13) 0.0082(14) -0.0054(14)
C1 0.068(3) 0.053(3) 0.057(3) 0.016(2) -0.003(2) -0.015(2)
C2 0.048(2) 0.044(2) 0.030(2) 0.0006(17) 0.0014(17) -0.009(2)
C3 0.047(2) 0.055(3) 0.035(2) -0.0046(19) 0.0100(18) -0.008(2)
C4 0.036(2) 0.055(3) 0.041(2) -0.0186(19) 0.0021(18) -0.0011(19)
C5 0.041(2) 0.080(3) 0.070(3) -0.026(3) 0.005(2) 0.006(2)
C11 0.055(3) 0.042(2) 0.048(2) 0.0043(19) 0.007(2) 0.007(2)
C12 0.044(2) 0.034(2) 0.037(2) -0.0043(16) -0.0013(17) 0.0012(17)
C13 0.038(2) 0.039(2) 0.045(2) -0.0044(18) 0.0090(18) 0.0076(17)
C14 0.039(2) 0.042(2) 0.0356(19) -0.0115(18) 0.0081(16) -0.0030(18)
C15 0.046(2) 0.055(3) 0.050(2) -0.007(2) 0.0144(19) -0.002(2)
C16 0.044(2) 0.037(2) 0.037(2) -0.0082(16) 0.0073(17) 0.0012(17)
C17 0.062(3) 0.062(3) 0.0272(19) -0.009(2) 0.0127(18) -0.015(2)
C20 0.047(2) 0.041(2) 0.059(3) -0.004(2) 0.005(2) 0.0008(19)
C21 0.067(3) 0.028(2) 0.052(2) -0.0031(18) 0.012(2) 0.001(2)
C22 0.066(3) 0.065(3) 0.058(3) -0.025(2) 0.007(2) -0.003(3)
C23 0.091(4) 0.069(4) 0.063(3) -0.020(3) 0.010(3) -0.023(3)
C24 0.164(6) 0.045(3) 0.047(3) -0.007(2) 0.014(4) 0.005(4)
C25 0.110(4) 0.068(4) 0.054(3) 0.000(3) 0.015(3) 0.037(3)
C26 0.189(8) 0.076(4) 0.063(4) -0.007(3) 0.030(4) 0.068(5)
C30 0.059(3) 0.044(2) 0.055(3) 0.002(2) -0.012(2) 0.011(2)
C31 0.043(2) 0.050(3) 0.044(2) -0.002(2) -0.0039(18) 0.0049(19)
C32 0.107(4) 0.052(3) 0.063(3) -0.010(3) -0.029(3) 0.025(3)
C33 0.092(4) 0.061(3) 0.058(3) -0.020(3) -0.022(3) 0.015(3)
C34 0.048(2) 0.081(4) 0.038(2) -0.003(2) 0.0012(19) -0.001(3)
C35 0.069(3) 0.070(4) 0.052(3) 0.023(2) -0.009(2) -0.011(3)
C36 0.052(2) 0.053(3) 0.058(3) 0.012(2) -0.007(2) -0.006(2)
C40 0.043(2) 0.041(2) 0.035(2) -0.0022(17) 0.0050(17) -0.0034(18)
C41 0.041(2) 0.041(2) 0.0301(18) 0.0027(17) 0.0048(15) 0.0052(19)
C42 0.056(2) 0.050(3) 0.036(2) 0.0030(19) 0.0090(18) 0.002(2)
C43 0.067(3) 0.070(3) 0.036(2) 0.002(2) 0.011(2) 0.004(3)
C44 0.065(3) 0.059(3) 0.039(2) -0.010(2) -0.001(2) 0.017(3)
C45 0.054(2) 0.047(3) 0.051(3) -0.013(2) 0.000(2) -0.001(2)
C46 0.045(2) 0.046(2) 0.037(2) -0.0019(18) 0.0071(17) -0.0027(19)
C50 0.045(2) 0.045(2) 0.035(2) 0.0030(18) 0.0076(17) -0.0060(19)
C51 0.040(2) 0.040(2) 0.043(2) 0.0023(18) 0.0025(17) -0.0027(17)
C52 0.049(2) 0.046(2) 0.043(2) -0.0009(19) 0.0051(19) -0.003(2)
C53 0.057(3) 0.051(3) 0.052(3) -0.014(2) -0.006(2) 0.003(2)
C54 0.054(3) 0.041(3) 0.075(3) -0.007(2) -0.004(2) -0.002(2)
C55 0.051(3) 0.057(3) 0.075(3) 0.013(3) 0.002(2) -0.013(2)
C56 0.047(2) 0.054(3) 0.049(2) 0.006(2) 0.004(2) -0.012(2)

loop_
_atom_type_symbol
_atom_type_description
_atom_type_scat_dispersion_real
_atom_type_scat_dispersion_imag
_atom_type_scat_source
C C 0.0181 0.0091 'International Tables Vol C Tables 4.2.6.8 and 6.1.1.4'
H H 0.0000 0.0000 'International Tables Vol C Tables 4.2.6.8 and 6.1.1.4'
N N 0.0311 0.0180 'International Tables Vol C Tables 4.2.6.8 and 6.1.1.4'
Zr Zr -0.1862 2.2449 'International Tables Vol C Tables 4.2.6.8 and 6.1.1.4'

loop_
_geom_angle_atom_site_label_1
_geom_angle_atom_site_label_2
_geom_angle_atom_site_label_3
_geom_angle
_geom_angle_publ_flag
N1 Zr1 N3 77.31(11) y
N1 Zr1 N2 74.56(11) y
N3 Zr1 N2 127.20(12) y
N1 Zr1 C17 94.26(13) y
N3 Zr1 C17 138.84(14) y
N2 Zr1 C17 87.24(14) y
N1 Zr1 N4 126.07(11) y
N3 Zr1 N4 74.81(11) y
N2 Zr1 N4 155.37(12) y
C17 Zr1 N4 78.57(13) y
N1 Zr1 C16 137.69(13) y
N3 Zr1 C16 94.59(12) y
N2 Zr1 C16 78.34(12) y
C17 Zr1 C16 116.36(15) y
N4 Zr1 C16 89.96(13) y
C2 N1 C20 119.6(3) y
C2 N1 Zr1 130.1(3) y
C20 N1 Zr1 109.4(2) y
C4 N2 C30 118.0(3) y
C4 N2 Zr1 126.4(3) y
C30 N2 Zr1 114.9(3) y
C12 N3 C40 120.0(3) y
C12 N3 Zr1 130.0(2) y
C40 N3 Zr1 108.5(2) y
C14 N4 C50 117.6(3) y
C14 N4 Zr1 126.3(3) y
C50 N4 Zr1 115.2(2) y
C2 C1 H1A 109.5 y
C2 C1 H1B 109.5 y
H1A C1 H1B 109.5 y
C2 C1 H1C 109.5 y
H1A C1 H1C 109.5 y
H1B C1 H1C 109.5 y
N1 C2 C3 121.0(4) y
N1 C2 C1 120.0(4) y
C3 C2 C1 119.0(4) y
C2 C3 C4 125.7(4) y
C2 C3 H3A 117.2 y
C4 C3 H3A 117.2 y
N2 C4 C3 122.5(4) y
N2 C4 C5 120.8(4) y
C3 C4 C5 116.6(4) y
C4 C5 H5A 109.5 y
C4 C5 H5B 109.5 y
H5A C5 H5B 109.5 y
C4 C5 H5C 109.5 y
H5A C5 H5C 109.5 y
H5B C5 H5C 109.5 y
C12 C11 H11A 109.5 y
C12 C11 H11B 109.5 y
H11A C11 H11B 109.5 y
C12 C11 H11C 109.5 y
H11A C11 H11C 109.5 y
H11B C11 H11C 109.5 y
N3 C12 C13 121.7(3) y
N3 C12 C11 120.7(4) y
C13 C12 C11 117.6(3) y
C12 C13 C14 125.6(4) y
C12 C13 H13A 117.2 y
C14 C13 H13A 117.2 y
N4 C14 C13 122.7(4) y
N4 C14 C15 120.5(4) y
C13 C14 C15 116.8(3) y
C14 C15 H15A 109.5 y
C14 C15 H15B 109.5 y
H15A C15 H15B 109.5 y
C14 C15 H15C 109.5 y
H15A C15 H15C 109.5 y
H15B C15 H15C 109.5 y
Zr1 C16 H16A 109.5 y
Zr1 C16 H16B 109.5 y
H16A C16 H16B 109.5 y
Zr1 C16 H16C 109.5 y
H16A C16 H16C 109.5 y
H16B C16 H16C 109.5 y
Zr1 C17 H17A 109.5 y
Zr1 C17 H17B 109.5 y
H17A C17 H17B 109.5 y
Zr1 C17 H17C 109.5 y
H17A C17 H17C 109.5 y
H17B C17 H17C 109.5 y
N1 C20 C21 114.6(3) y
N1 C20 H20A 108.6 y
C21 C20 H20A 108.6 y
N1 C20 H20B 108.6 y
C21 C20 H20B 108.6 y
H20A C20 H20B 107.6 y
C25 C21 C22 118.1(4) y
C25 C21 C20 118.5(4) y
C22 C21 C20 123.4(4) y
C21 C22 C23 120.8(5) y
C21 C22 H22A 119.6 y
C23 C22 H22A 119.6 y
C24 C23 C22 120.4(6) y
C24 C23 H23A 119.8 y
C22 C23 H23A 119.8 y
C23 C24 C26 119.5(5) y
C23 C24 H24A 120.2 y
C26 C24 H24A 120.2 y
C21 C25 C26 120.8(6) y
C21 C25 H25A 119.6 y
C26 C25 H25A 119.6 y
C24 C26 C25 120.3(6) y
C24 C26 H26A 119.8 y
C25 C26 H26A 119.8 y
N2 C30 C31 114.2(3) y
N2 C30 H30A 108.7 y
C31 C30 H30A 108.7 y
N2 C30 H30B 108.7 y
C31 C30 H30B 108.7 y
H30A C30 H30B 107.6 y
C36 C31 C32 117.1(4) y
C36 C31 C30 119.3(4) y
C32 C31 C30 123.6(4) y
C33 C32 C31 121.4(4) y
C33 C32 H32A 119.3 y
C31 C32 H32A 119.3 y
C34 C33 C32 120.6(5) y
C34 C33 H33A 119.7 y
C32 C33 H33A 119.7 y
C33 C34 C35 118.7(4) y
C33 C34 H34A 120.7 y
C35 C34 H34A 120.7 y
C34 C35 C36 120.6(4) y
C34 C35 H35A 119.7 y
C36 C35 H35A 119.7 y
C31 C36 C35 121.5(5) y
C31 C36 H36A 119.3 y
C35 C36 H36A 119.3 y
N3 C40 C41 115.3(3) y
N3 C40 H40A 108.5 y
C41 C40 H40A 108.5 y
N3 C40 H40B 108.5 y
C41 C40 H40B 108.5 y
H40A C40 H40B 107.5 y
C46 C41 C42 118.2(4) y
C46 C41 C40 123.0(3) y
C42 C41 C40 118.8(4) y
C43 C42 C41 121.2(4) y
C43 C42 H42A 119.4 y
C41 C42 H42A 119.4 y
C44 C43 C42 119.7(4) y
C44 C43 H43A 120.1 y
C42 C43 H43A 120.1 y
C45 C44 C43 120.1(4) y
C45 C44 H44A 119.9 y
C43 C44 H44A 119.9 y
C44 C45 C46 120.2(4) y
C44 C45 H45A 119.9 y
C46 C45 H45A 119.9 y
C41 C46 C45 120.6(4) y
C41 C46 H46A 119.7 y
C45 C46 H46A 119.7 y
N4 C50 C51 114.2(3) y
N4 C50 H50A 108.7 y
C51 C50 H50A 108.7 y
N4 C50 H50B 108.7 y
C51 C50 H50B 108.7 y
H50A C50 H50B 107.6 y
C52 C51 C56 117.9(4) y
C52 C51 C50 121.0(4) y
C56 C51 C50 121.0(4) y
C51 C52 C53 121.5(4) y
C51 C52 H52A 119.3 y
C53 C52 H52A 119.3 y
C52 C53 C54 119.6(4) y
C52 C53 H53A 120.2 y
C54 C53 H53A 120.2 y
C55 C54 C53 119.2(4) y
C55 C54 H54A 120.4 y
C53 C54 H54A 120.4 y
C54 C55 C56 121.1(5) y
C54 C55 H55A 119.4 y
C56 C55 H55A 119.4 y
C55 C56 C51 120.6(4) y
C55 C56 H56A 119.7 y
C51 C56 H56A 119.7 y

loop_
_geom_bond_atom_site_label_1
_geom_bond_atom_site_label_2
_geom_bond_distance
_geom_bond_publ_flag
Zr1 N1 2.203(3) y
Zr1 N3 2.217(3) y
Zr1 N2 2.289(3) y
Zr1 C17 2.290(4) y
Zr1 N4 2.295(3) y
Zr1 C16 2.297(4) y
N1 C2 1.339(5) y
N1 C20 1.463(5) y
N2 C4 1.338(5) y
N2 C30 1.462(5) y
N3 C12 1.328(5) y
N3 C40 1.471(5) y
N4 C14 1.332(5) y
N4 C50 1.471(5) y
C1 C2 1.499(6) y
C1 H1A 0.9600 y
C1 H1B 0.9600 y
C1 H1C 0.9600 y
C2 C3 1.380(6) y
C3 C4 1.394(6) y
C3 H3A 0.9300 y
C4 C5 1.503(6) y
C5 H5A 0.9600 y
C5 H5B 0.9600 y
C5 H5C 0.9600 y
C11 C12 1.511(5) y
C11 H11A 0.9600 y
C11 H11B 0.9600 y
C11 H11C 0.9600 y
C12 C13 1.383(5) y
C13 C14 1.403(5) y
C13 H13A 0.9300 y
C14 C15 1.512(5) y
C15 H15A 0.9600 y
C15 H15B 0.9600 y
C15 H15C 0.9600 y
C16 H16A 0.9600 y
C16 H16B 0.9600 y
C16 H16C 0.9600 y
C17 H17A 0.9600 y
C17 H17B 0.9600 y
C17 H17C 0.9600 y
C20 C21 1.516(6) y
C20 H20A 0.9700 y
C20 H20B 0.9700 y
C21 C25 1.364(6) y
C21 C22 1.373(6) y
C22 C23 1.383(6) y
C22 H22A 0.9300 y
C23 C24 1.354(8) y
C23 H23A 0.9300 y
C24 C26 1.354(9) y
C24 H24A 0.9300 y
C25 C26 1.390(8) y
C25 H25A 0.9300 y
C26 H26A 0.9300 y
C30 C31 1.519(6) y
C30 H30A 0.9700 y
C30 H30B 0.9700 y
C31 C36 1.371(6) y
C31 C32 1.379(6) y
C32 C33 1.375(6) y
C32 H32A 0.9300 y
C33 C34 1.363(6) y
C33 H33A 0.9300 y
C34 C35 1.366(7) y
C34 H34A 0.9300 y
C35 C36 1.377(6) y
C35 H35A 0.9300 y
C36 H36A 0.9300 y
C40 C41 1.519(5) y
C40 H40A 0.9700 y
C40 H40B 0.9700 y
C41 C46 1.383(5) y
C41 C42 1.391(5) y
C42 C43 1.384(6) y
C42 H42A 0.9300 y
C43 C44 1.374(7) y
C43 H43A 0.9300 y
C44 C45 1.372(6) y
C44 H44A 0.9300 y
C45 C46 1.394(5) y
C45 H45A 0.9300 y
C46 H46A 0.9300 y
C50 C51 1.507(5) y
C50 H50A 0.9700 y
C50 H50B 0.9700 y
C51 C52 1.382(5) y
C51 C56 1.384(5) y
C52 C53 1.385(6) y
C52 H52A 0.9300 y
C53 C54 1.386(7) y
C53 H53A 0.9300 y
C54 C55 1.362(7) y
C54 H54A 0.9300 y
C55 C56 1.383(6) y
C55 H55A 0.9300 y
C56 H56A 0.9300 y

loop_
_geom_torsion_atom_site_label_1
_geom_torsion_atom_site_label_2
_geom_torsion_atom_site_label_3
_geom_torsion_atom_site_label_4
_geom_torsion
_geom_torsion_publ_flag
N3 Zr1 N1 C2 -92.6(3) y
N2 Zr1 N1 C2 42.2(3) y
C17 Zr1 N1 C2 128.2(3) y
N4 Zr1 N1 C2 -152.9(3) y
C16 Zr1 N1 C2 -9.8(4) y
N3 Zr1 N1 C20 76.5(2) y
N2 Zr1 N1 C20 -148.7(3) y
C17 Zr1 N1 C20 -62.8(3) y
N4 Zr1 N1 C20 16.2(3) y
C16 Zr1 N1 C20 159.2(2) y
N1 Zr1 N2 C4 -40.2(3) y
N3 Zr1 N2 C4 20.0(4) y
C17 Zr1 N2 C4 -135.4(3) y
N4 Zr1 N2 C4 170.1(3) y
C16 Zr1 N2 C4 106.9(3) y
N1 Zr1 N2 C30 148.9(3) y
N3 Zr1 N2 C30 -150.8(2) y
C17 Zr1 N2 C30 53.7(3) y
N4 Zr1 N2 C30 -0.8(4) y
C16 Zr1 N2 C30 -63.9(3) y
N1 Zr1 N3 C12 -92.4(3) y
N2 Zr1 N3 C12 -151.5(3) y
C17 Zr1 N3 C12 -10.5(4) y
N4 Zr1 N3 C12 41.0(3) y
C16 Zr1 N3 C12 129.7(3) y
N1 Zr1 N3 C40 73.1(2) y
N2 Zr1 N3 C40 14.0(3) y
C17 Zr1 N3 C40 155.0(2) y
N4 Zr1 N3 C40 -153.5(2) y
C16 Zr1 N3 C40 -64.8(2) y
N1 Zr1 N4 C14 21.2(3) y
N3 Zr1 N4 C14 -40.2(3) y
N2 Zr1 N4 C14 164.2(3) y
C17 Zr1 N4 C14 108.1(3) y
C16 Zr1 N4 C14 -135.0(3) y
N1 Zr1 N4 C50 -147.4(2) y
N3 Zr1 N4 C50 151.3(3) y
N2 Zr1 N4 C50 -4.4(4) y
C17 Zr1 N4 C50 -60.5(3) y
C16 Zr1 N4 C50 56.5(3) y
C20 N1 C2 C3 166.2(3) y
Zr1 N1 C2 C3 -25.7(5) y
C20 N1 C2 C1 -12.7(5) y
Zr1 N1 C2 C1 155.4(3) y
N1 C2 C3 C4 -15.8(6) y
C1 C2 C3 C4 163.2(4) y
C30 N2 C4 C3 -165.6(3) y
Zr1 N2 C4 C3 23.8(5) y
C30 N2 C4 C5 11.8(5) y
Zr1 N2 C4 C5 -158.8(3) y
C2 C3 C4 N2 15.3(6) y
C2 C3 C4 C5 -162.2(4) y
C40 N3 C12 C13 171.3(3) y
Zr1 N3 C12 C13 -24.6(5) y
C40 N3 C12 C11 -8.2(5) y
Zr1 N3 C12 C11 156.0(3) y
N3 C12 C13 C14 -15.1(6) y
C11 C12 C13 C14 164.4(4) y
C50 N4 C14 C13 -166.7(3) y
Zr1 N4 C14 C13 25.0(5) y
C50 N4 C14 C15 10.2(5) y
Zr1 N4 C14 C15 -158.2(3) y
C12 C13 C14 N4 13.5(6) y
C12 C13 C14 C15 -163.4(4) y
C2 N1 C20 C21 -73.5(5) y
Zr1 N1 C20 C21 116.1(3) y
N1 C20 C21 C25 -176.3(4) y
N1 C20 C21 C22 3.3(6) y
C25 C21 C22 C23 0.0(8) y
C20 C21 C22 C23 -179.5(5) y
C21 C22 C23 C24 0.2(8) y
C22 C23 C24 C26 -0.9(9) y
C22 C21 C25 C26 0.6(8) y
C20 C21 C25 C26 -179.9(5) y
C23 C24 C26 C25 1.5(10) y
C21 C25 C26 C24 -1.4(10) y
C4 N2 C30 C31 74.5(5) y
Zr1 N2 C30 C31 -113.9(4) y
N2 C30 C31 C36 -179.4(4) y
N2 C30 C31 C32 1.6(7) y
C36 C31 C32 C33 1.5(8) y
C30 C31 C32 C33 -179.5(5) y
C31 C32 C33 C34 -1.1(9) y
C32 C33 C34 C35 0.3(8) y
C33 C34 C35 C36 0.1(8) y
C32 C31 C36 C35 -1.1(7) y
C30 C31 C36 C35 179.9(5) y
C34 C35 C36 C31 0.3(8) y
C12 N3 C40 C41 -73.2(4) y
Zr1 N3 C40 C41 119.5(3) y
N3 C40 C41 C46 -10.6(5) y
N3 C40 C41 C42 170.6(3) y
C46 C41 C42 C43 -1.2(6) y
C40 C41 C42 C43 177.6(4) y
C41 C42 C43 C44 1.6(7) y
C42 C43 C44 C45 -1.1(7) y
C43 C44 C45 C46 0.3(7) y
C42 C41 C46 C45 0.4(6) y
C40 C41 C46 C45 -178.4(4) y
C44 C45 C46 C41 0.0(6) y
C14 N4 C50 C51 66.4(4) y
Zr1 N4 C50 C51 -124.0(3) y
N4 C50 C51 C52 40.0(5) y
N4 C50 C51 C56 -142.4(4) y
C56 C51 C52 C53 -0.1(6) y
C50 C51 C52 C53 177.6(4) y
C51 C52 C53 C54 0.8(7) y
C52 C53 C54 C55 -0.7(7) y
C53 C54 C55 C56 -0.1(7) y
C54 C55 C56 C51 0.8(7) y
C52 C51 C56 C55 -0.7(6) y
C50 C51 C56 C55 -178.4(4) y
